data_1565801
loop_
_publ_author_name
'Azmi, Nurul I.'
'Zhan, Shun-Ze'
'Li, Jing-Hong'
'Razali, Mohd. R.'

_publ_section_title
;
 Metal complexes based on substituted aliphatic acid derived from a
 Diels-Alder adduct: Synthesis and potential ratiometric luminescent
 temperature sensor of d10 complex
;
_journal_name_full 'Inorganica Chimica Acta'
_journal_page_first 119167
_journal_paper_doi 10.1016/j.ica.2019.119167
_journal_volume 498
_journal_year 2019
_chemical_formula_sum 'C21 H19 N O5'
_chemical_formula_weight 365.37
_space_group_crystal_system orthorhombic
_space_group_IT_number 62
_space_group_name_Hall '-P 2ac 2n'
_space_group_name_H-M_alt 'P n m a'
_atom_sites_solution_hydrogens mixed
_audit_creation_method SHELXL-2014/7
_cell_angle_alpha 90
_cell_angle_beta 90
_cell_angle_gamma 90
_cell_formula_units_Z 4
_cell_length_a 11.532(2)
_cell_length_b 9.3559(18)
_cell_length_c 16.905(3)
_cell_measurement_reflns_used 42035
_cell_measurement_temperature 296(2)
_cell_measurement_theta_max 30.10
_cell_measurement_theta_min 1.35
_cell_volume 1823.9(6)
_computing_cell_refinement 'SAINT (Bruker, 2009)'
_computing_data_collection 'APEX2 (Bruker, 2009)'
_computing_data_reduction SAINT
_computing_molecular_graphics X-SEED
_computing_structure_refinement 'SHELXL-2014/7 (Sheldrick, 2014)'
_computing_structure_solution 'SHELXTL (Sheldrick, 2008)'
_diffrn_ambient_temperature 296(2)
_diffrn_measured_fraction_theta_full 0.998
_diffrn_measured_fraction_theta_max 0.999
_diffrn_measurement_device_type 'Bruker X8 Apex CCD'
_diffrn_measurement_method 'phi and omega scans'
_diffrn_radiation_type MoK\a
_diffrn_radiation_wavelength 0.71073
_diffrn_reflns_av_R_equivalents 0.0898
_diffrn_reflns_av_unetI/netI 0.0396
_diffrn_reflns_Laue_measured_fraction_full 0.998
_diffrn_reflns_Laue_measured_fraction_max 0.999
_diffrn_reflns_limit_h_max 16
_diffrn_reflns_limit_h_min -16
_diffrn_reflns_limit_k_max 13
_diffrn_reflns_limit_k_min -13
_diffrn_reflns_limit_l_max 23
_diffrn_reflns_limit_l_min -23
_diffrn_reflns_number 31305
_diffrn_reflns_point_group_measured_fraction_full 0.998
_diffrn_reflns_point_group_measured_fraction_max 0.999
_diffrn_reflns_theta_full 25.000
_diffrn_reflns_theta_max 29.967
_diffrn_reflns_theta_min 2.138
_diffrn_source 'fine-focus sealed tube'
_exptl_absorpt_correction_T_max 0.6273
_exptl_absorpt_correction_T_min 0.4261
_exptl_absorpt_correction_type multi-scan
_exptl_absorpt_process_details '(<i>SADABS</i>; Bruker, 2009)'
_exptl_crystal_colour green
_exptl_crystal_density_diffrn 1.331
_exptl_crystal_density_method 'not measured'
_exptl_crystal_description Block
_exptl_crystal_F_000 768
_exptl_transmission_factor_min 0.830
_refine_diff_density_max 0.672
_refine_diff_density_min -0.309
_refine_diff_density_rms 0.055
_refine_ls_extinction_coef .
_refine_ls_extinction_method 'SHELXL-2014/7 (Sheldrick 2014)'
_refine_ls_goodness_of_fit_ref 1.027
_refine_ls_hydrogen_treatment mixed
_refine_ls_matrix_type full
_refine_ls_number_parameters 144
_refine_ls_number_reflns 2799
_refine_ls_number_restraints 1
_refine_ls_restrained_S_all 1.027
_refine_ls_R_factor_all 0.1419
_refine_ls_R_factor_gt 0.0807
_refine_ls_shift/su_max 0.000
_refine_ls_shift/su_mean 0.000
_refine_ls_structure_factor_coef Fsqd
_refine_ls_weighting_details 'w=1/[\s^2^(Fo^2^)+(0.1310P)^2^+0.5992P] where P=(Fo^2^+2Fc^2^)/3'
_refine_ls_weighting_scheme calc
_refine_ls_wR_factor_gt 0.2202
_refine_ls_wR_factor_ref 0.2657
_reflns_Friedel_coverage 0.000
_reflns_Friedel_fraction_full .
_reflns_Friedel_fraction_max .
_reflns_number_gt 1456
_reflns_number_total 2799
_reflns_threshold_expression 'I > 2\s(I)'
_cod_data_source_file HL.cif
_cod_data_source_block HL
_cod_database_code 1565801
_shelx_shelxl_version_number 2014/7
_shelx_space_group_comment
;
The symmetry employed for this shelxl refinement is uniquely defined
by the following loop, which should always be used as a source of
symmetry information in preference to the above space-group names.
They are only intended as comments.
;
_shelx_estimated_absorpt_t_max 0.880

loop_
_space_group_symop_operation_xyz
'x, y, z'
'-x+1/2, -y, z+1/2'
'x+1/2, -y+1/2, -z+1/2'
'-x, y+1/2, -z'
'-x, -y, -z'
'x-1/2, y, -z-1/2'
'-x-1/2, y-1/2, z-1/2'
'x, -y-1/2, z'

loop_
_atom_site_label
_atom_site_type_symbol
_atom_site_fract_x
_atom_site_fract_y
_atom_site_fract_z
_atom_site_U_iso_or_equiv
_atom_site_adp_type
_atom_site_occupancy
_atom_site_site_symmetry_order
_atom_site_calc_flag
_atom_site_refinement_flags_posn
_atom_site_refinement_flags_adp
_atom_site_refinement_flags_occupancy
_atom_site_disorder_assembly
_atom_site_disorder_group
N1 N 0.2156(3) 0.2500 0.57038(16) 0.0461(7) Uani 1 2 d S T P . .
C1 C 0.2974(4) 0.2500 0.3529(2) 0.0584(10) Uani 1 2 d S T P . .
O1 O 0.2055(4) 0.2500 0.3225(2) 0.130(2) Uani 1 2 d S T P . .
O1W O 0.3669(5) 0.2500 0.1587(2) 0.0982(14) Uani 1 2 d DS T P . .
O2 O 0.3926(4) 0.2500 0.3140(2) 0.1135(16) Uani 1 2 d S T P . .
C2 C 0.3113(4) 0.2500 0.4409(2) 0.0636(12) Uani 1 2 d S T P . .
O3 O 0.21699(19) 0.0078(2) 0.58714(12) 0.0653(6) Uani 1 1 d . . . . .
C3 C 0.1997(4) 0.2500 0.4840(2) 0.0568(10) Uani 1 2 d S T P . .
C4 C 0.2251(2) 0.1274(3) 0.61441(15) 0.0482(6) Uani 1 1 d . . . . .
C5 C 0.2494(2) 0.1680(3) 0.69889(14) 0.0450(6) Uani 1 1 d . . . . .
H5A H 0.1876 0.1302 0.7347 0.054 Uiso 1 1 calc R U . . .
C6 C 0.3711(2) 0.1112(3) 0.72448(14) 0.0461(6) Uani 1 1 d . . . . .
H6A H 0.3747 0.0044 0.7252 0.055 Uiso 1 1 calc R U . . .
C7 C 0.4564(2) 0.1760(3) 0.66677(14) 0.0449(6) Uani 1 1 d . . . . .
C8 C 0.5269(3) 0.1015(4) 0.61452(17) 0.0638(8) Uani 1 1 d . . . . .
H8A H 0.5259 -0.0001 0.6138 0.077 Uiso 1 1 calc R U . . .
C9 C 0.5988(3) 0.1761(4) 0.56342(19) 0.0784(11) Uani 1 1 d . . . . .
H9A H 0.6482 0.1255 0.5283 0.094 Uiso 1 1 calc R U . . .
C10 C 0.3936(2) 0.1758(3) 0.80517(14) 0.0468(6) Uani 1 1 d . . . . .
C11 C 0.4103(2) 0.1008(4) 0.87446(16) 0.0579(8) Uani 1 1 d . . . . .
H11A H 0.4115 -0.0008 0.8742 0.069 Uiso 1 1 calc R U . . .
C12 C 0.4256(2) 0.1756(3) 0.94466(16) 0.0639(8) Uani 1 1 d . . . . .
H12A H 0.4360 0.1250 0.9929 0.077 Uiso 1 1 calc R U . . .
H3 H 0.148(3) 0.176(3) 0.4707(19) 0.077 Uiso 1 1 d . U . . .
H6 H 0.368(3) 0.182(3) 0.4610(19) 0.077 Uiso 1 1 d . U . . .
H1 H 0.378(4) 0.2500 0.260(3) 0.077 Uiso 1 2 d S U P . .
H1W H 0.345(3) 0.166(2) 0.1365(18) 0.077 Uiso 1 1 d D U . . .

loop_
_atom_site_aniso_label
_atom_site_aniso_U_11
_atom_site_aniso_U_22
_atom_site_aniso_U_33
_atom_site_aniso_U_23
_atom_site_aniso_U_13
_atom_site_aniso_U_12
N1 0.0495(16) 0.0551(19) 0.0335(14) 0.000 0.0017(12) 0.000
C1 0.075(3) 0.062(3) 0.0379(19) 0.000 0.0011(19) 0.000
O1 0.096(3) 0.244(7) 0.051(2) 0.000 -0.007(2) 0.000
O1W 0.168(4) 0.074(3) 0.053(2) 0.000 -0.002(2) 0.000
O2 0.094(3) 0.206(5) 0.0401(18) 0.000 0.0157(18) 0.000
C2 0.060(2) 0.097(4) 0.0330(19) 0.000 0.0029(16) 0.000
O3 0.0884(15) 0.0510(13) 0.0564(12) -0.0073(10) -0.0092(10) -0.0085(10)
C3 0.062(2) 0.077(3) 0.0313(17) 0.000 -0.0016(16) 0.000
C4 0.0478(13) 0.0544(17) 0.0423(13) -0.0003(12) 0.0001(10) -0.0040(12)
C5 0.0492(12) 0.0497(15) 0.0362(13) 0.0022(11) 0.0044(10) -0.0075(11)
C6 0.0599(15) 0.0403(13) 0.0381(12) 0.0022(10) -0.0023(11) 0.0016(11)
C7 0.0452(12) 0.0560(14) 0.0336(11) -0.0020(10) 0.0018(9) 0.0040(11)
C8 0.0600(16) 0.077(2) 0.0546(16) -0.0080(15) 0.0026(13) 0.0182(15)
C9 0.0569(16) 0.120(3) 0.0579(18) -0.0079(17) 0.0170(13) 0.0153(17)
C10 0.0495(12) 0.0552(15) 0.0357(12) 0.0030(11) 0.0019(10) -0.0005(11)
C11 0.0584(16) 0.0705(19) 0.0447(14) 0.0137(13) -0.0005(12) -0.0052(14)
C12 0.0544(14) 0.101(2) 0.0363(13) 0.0129(13) -0.0035(11) -0.0062(14)

loop_
_atom_type_symbol
_atom_type_description
_atom_type_scat_dispersion_real
_atom_type_scat_dispersion_imag
_atom_type_scat_source
C C 0.0033 0.0016 'International Tables Vol C Tables 4.2.6.8 and 6.1.1.4'
H H 0.0000 0.0000 'International Tables Vol C Tables 4.2.6.8 and 6.1.1.4'
N N 0.0061 0.0033 'International Tables Vol C Tables 4.2.6.8 and 6.1.1.4'
O O 0.0106 0.0060 'International Tables Vol C Tables 4.2.6.8 and 6.1.1.4'

loop_
_geom_angle_atom_site_label_1
_geom_angle_atom_site_label_2
_geom_angle_atom_site_label_3
_geom_angle
_geom_angle_site_symmetry_1
_geom_angle_site_symmetry_3
C4 N1 C4 113.5(3) . 8_565
C4 N1 C3 123.25(15) . .
C4 N1 C3 123.25(15) 8_565 .
O1 C1 O2 123.2(4) . .
O1 C1 C2 122.0(4) . .
O2 C1 C2 114.8(4) . .
C1 O2 H1 111(3) . .
C3 C2 C1 113.4(4) . .
C3 C2 H6 114.5(19) . .
C1 C2 H6 115(2) . .
N1 C3 C2 112.3(3) . .
N1 C3 H3 108(2) . .
C2 C3 H3 116(2) . .
O3 C4 N1 124.0(3) . .
O3 C4 C5 127.4(3) . .
N1 C4 C5 108.6(2) . .
C4 C5 C5 104.62(15) . 8_565
C4 C5 C6 110.2(2) . .
C5 C5 C6 109.88(14) 8_565 .
C4 C5 H5A 110.7 . .
C5 C5 H5A 110.7 8_565 .
C6 C5 H5A 110.7 . .
C10 C6 C7 108.1(2) . .
C10 C6 C5 105.5(2) . .
C7 C6 C5 105.64(19) . .
C10 C6 H6A 112.4 . .
C7 C6 H6A 112.4 . .
C5 C6 H6A 112.4 . .
C7 C7 C8 120.15(18) 8_565 .
C7 C7 C6 113.63(14) 8_565 .
C8 C7 C6 126.2(3) . .
C9 C8 C7 119.6(3) . .
C9 C8 H8A 120.2 . .
C7 C8 H8A 120.2 . .
C8 C9 C9 120.24(19) . 8_565
C8 C9 H9A 119.9 . .
C9 C9 H9A 119.9 8_565 .
C11 C10 C10 120.58(18) . 8_565
C11 C10 C6 125.9(3) . .
C10 C10 C6 113.51(14) 8_565 .
C10 C11 C12 119.2(3) . .
C10 C11 H11A 120.4 . .
C12 C11 H11A 120.4 . .
C11 C12 C12 120.26(18) . 8_565
C11 C12 H12A 119.9 . .
C12 C12 H12A 119.9 8_565 .

loop_
_geom_bond_atom_site_label_1
_geom_bond_atom_site_label_2
_geom_bond_distance
_geom_bond_site_symmetry_2
N1 C4 1.372(3) .
N1 C4 1.372(3) 8_565
N1 C3 1.472(5) .
C1 O1 1.178(6) .
C1 O2 1.280(6) .
C1 C2 1.496(6) .
O1W H1W 0.911(10) .
O2 H1 0.92(5) .
C2 C3 1.479(6) .
C2 H6 0.98(3) .
O3 C4 1.214(3) .
C3 H3 0.94(3) .
C4 C5 1.504(3) .
C5 C5 1.535(5) 8_565
C5 C6 1.561(4) .
C5 H5A 1.0000 .
C6 C10 1.514(3) .
C6 C7 1.513(3) .
C6 H6A 1.0000 .
C7 C7 1.385(5) 8_565
C7 C8 1.388(4) .
C8 C9 1.386(4) .
C8 H8A 0.9500 .
C9 C9 1.383(7) 8_565
C9 H9A 0.9500 .
C10 C11 1.379(4) .
C10 C10 1.389(5) 8_565
C11 C12 1.389(4) .
C11 H11A 0.9500 .
C12 C12 1.392(6) 8_565
C12 H12A 0.9500 .
